data_1534262
loop_
_publ_author_name
'Beskrovnyi, A.I.'
'Vasilevskii, S.G.'
'Martinez Sarrion, M.L.'
'Balagurov, A.M.'
'Belushkin, A.V.'
'Smirnov, L.S.'
'Mestres, L.'
'Herriaz, M.'

_publ_section_title
;
 Structural study of new compound Bi2.53 Li0.29 Nb2 O9 by powder neutron
 diffraction method
;
_journal_name_full Kristallografiya
_journal_page_first 440
_journal_page_last 444
_journal_volume 48
_journal_year 2003
_chemical_formula_sum 'Bi2.53 Li0.29 Nb2 O9'
_chemical_name_systematic 'Bi2.53 Li0.29 (Nb2 O9)'
_space_group_IT_number 36
_symmetry_space_group_name_Hall 'C 2c -2'
_symmetry_space_group_name_H-M 'C m c 21'
_cell_angle_alpha 90
_cell_angle_beta 90
_cell_angle_gamma 90
_cell_formula_units_Z 4
_cell_length_a 24.849
_cell_length_b 5.4536
_cell_length_c 5.4619
_cell_volume 740.178
_citation_journal_id_ASTM KRISAJ
_cod_data_source_file Beskrovnyi_KRISAJ_2003_457.cif
_cod_data_source_block Bi2.53Li0.29Nb2O9
_cod_original_cell_volume 740.1777
_cod_database_code 1534262

loop_
_symmetry_equiv_pos_as_xyz
x,y,z
-x,-y,z+1/2
-x,y,z
x,-y,z+1/2
x+1/2,y+1/2,z
-x+1/2,-y+1/2,z+1/2
-x+1/2,y+1/2,z
x+1/2,-y+1/2,z+1/2

loop_
_atom_site_label
_atom_site_type_symbol
_atom_site_fract_x
_atom_site_fract_y
_atom_site_fract_z
_atom_site_occupancy
_atom_site_U_iso_or_equiv
Li1 Li+1 0 0.241 0.224 0.29 0.0
O5 O-2 0.75 0.506 0.516 1 0.0
Bi1 Bi+3 0 0.239 0.225 0.53 0.0
Nb1 Nb+5 0.415 0.2552 0.272 1 0.0
O1 O-2 0 0.702 0.329 1 0.0
O3 O-2 0.415 0.051 0.592 1 0.0
O4 O-2 0.432 0.531 0.506 1 0.0
Bi2 Bi+3 0.2998 0.7389 0.2513 1 0.0
O2 O-2 0.341 0.31 0.303 1 0.0
